data_4315410
loop_
_publ_author_name
'Qun Yu'
'Yong-Fei Zeng'
'Jiong-Peng Zhao'
'Qian Yang'
'Bo-Wen Hu'
'Ze Chang'
'Xian-He Bu'

_publ_section_title
;
 Three-Dimensional Porous Metal-Organic Frameworks Exhibiting Metamagnetic
 Behaviors: Synthesis, Structure, Adsorption, and Magnetic Properties
;
_journal_name_full 'Inorganic Chemistry'
_journal_page_first 4301
_journal_page_last 4306
_journal_paper_doi 10.1021/ic100188w
_journal_volume 49
_journal_year 2010
_chemical_formula_sum 'C24 H18 N30 Ni6 O25 S12'
_chemical_formula_weight 1863.66
_chemical_name_systematic
; 
 ? 
;
_space_group_IT_number 167
_symmetry_cell_setting rhombohedral
_symmetry_space_group_name_Hall '-R 3 2"c'
_symmetry_space_group_name_H-M 'R -3 c :H'
_atom_sites_solution_hydrogens geom
_atom_sites_solution_primary direct
_atom_sites_solution_secondary difmap
_audit_creation_method SHELXL-97
_cell_angle_alpha 90.00
_cell_angle_beta 90.00
_cell_angle_gamma 120.00
_cell_formula_units_Z 6
_cell_length_a 24.342(3)
_cell_length_b 24.342(3)
_cell_length_c 18.303(4)
_cell_measurement_temperature 153(2)
_cell_volume 9392(3)
_computing_cell_refinement 'CrystalClear (Rigaku/MSC Inc., 2005)'
_computing_data_collection 'CrystalClear (Rigaku/MSC Inc., 2005)'
_computing_data_reduction 'CrystalClear (Rigaku/MSC Inc., 2005)'
_computing_molecular_graphics 'Bruker SHELXTL'
_computing_publication_material 'Bruker SHELXTL'
_computing_structure_refinement 'SHELXL-97 (Sheldrick, 1997)'
_computing_structure_solution 'SHELXS-97 (Sheldrick, 1990)'
_diffrn_ambient_temperature 153(2)
_diffrn_measured_fraction_theta_full 0.999
_diffrn_measured_fraction_theta_max 0.999
_diffrn_measurement_device_type 'Rigaku RAXIS-RAPID'
_diffrn_measurement_method '\w scans'
_diffrn_radiation_monochromator graphite
_diffrn_radiation_source 'fine-focus sealed tube'
_diffrn_radiation_type MoK\a
_diffrn_radiation_wavelength 0.71073
_diffrn_reflns_av_R_equivalents 0.0457
_diffrn_reflns_av_sigmaI/netI 0.0199
_diffrn_reflns_limit_h_max 21
_diffrn_reflns_limit_h_min -32
_diffrn_reflns_limit_k_max 32
_diffrn_reflns_limit_k_min -31
_diffrn_reflns_limit_l_max 24
_diffrn_reflns_limit_l_min -23
_diffrn_reflns_number 28623
_diffrn_reflns_theta_full 27.88
_diffrn_reflns_theta_max 27.88
_diffrn_reflns_theta_min 2.43
_diffrn_standards_decay_% 0
_diffrn_standards_interval_count 0
_diffrn_standards_interval_time 0
_diffrn_standards_number 0
_exptl_absorpt_coefficient_mu 2.267
_exptl_absorpt_correction_T_max 1.0000
_exptl_absorpt_correction_T_min 0.8955
_exptl_absorpt_correction_type multi-scan
_exptl_crystal_colour green
_exptl_crystal_density_diffrn 1.977
_exptl_crystal_density_method 'not measured'
_exptl_crystal_description prism
_exptl_crystal_F_000 5592
_exptl_crystal_size_max 0.2
_exptl_crystal_size_mid 0.2
_exptl_crystal_size_min 0.2
_refine_diff_density_max 1.344
_refine_diff_density_min -1.103
_refine_diff_density_rms 0.115
_refine_ls_extinction_method none
_refine_ls_goodness_of_fit_ref 1.158
_refine_ls_hydrogen_treatment constr
_refine_ls_matrix_type full
_refine_ls_number_parameters 151
_refine_ls_number_reflns 2497
_refine_ls_number_restraints 0
_refine_ls_restrained_S_all 1.158
_refine_ls_R_factor_all 0.0436
_refine_ls_R_factor_gt 0.0418
_refine_ls_shift/su_max 0.001
_refine_ls_shift/su_mean 0.000
_refine_ls_structure_factor_coef Fsqd
_refine_ls_weighting_details 'calc w=1/[\s^2^(Fo^2^)+(0.0369P)^2^+98.4900P] where P=(Fo^2^+2Fc^2^)/3'
_refine_ls_weighting_scheme calc
_refine_ls_wR_factor_gt 0.0963
_refine_ls_wR_factor_ref 0.0974
_reflns_number_gt 2412
_reflns_number_total 2497
_reflns_threshold_expression >2sigma(I)
_cod_data_source_file ic100188w_si_002_1.cif
_cod_data_source_block 1
_cod_depositor_comments
;
The following automatic conversions were performed:

'_symmetry_cell_setting' value 'Rhombohedral' changed to
'rhombohedral' according to the built-in table from CIF Core
dictionary named 'cif_core.dic' version 2.4.1 from
2010-06-29.

'_exptl_absorpt_correction_type' value 'Multi-scan '
changed to 'multi-scan' according to the built-in table from CIF Core
dictionary named 'cif_core.dic' version 2.4.1 from 2010-06-29.

Automatic conversion script
Id: cif_fix_values 1646 2011-03-28 12:23:43Z adriana 
;
_cod_original_sg_symbol_H-M 'R -3 c'
_cod_database_code 4315410

loop_
_symmetry_equiv_pos_as_xyz
'x, y, z'
'-y, x-y, z'
'-x+y, -x, z'
'y, x, -z+1/2'
'x-y, -y, -z+1/2'
'-x, -x+y, -z+1/2'
'x+2/3, y+1/3, z+1/3'
'-y+2/3, x-y+1/3, z+1/3'
'-x+y+2/3, -x+1/3, z+1/3'
'y+2/3, x+1/3, -z+5/6'
'x-y+2/3, -y+1/3, -z+5/6'
'-x+2/3, -x+y+1/3, -z+5/6'
'x+1/3, y+2/3, z+2/3'
'-y+1/3, x-y+2/3, z+2/3'
'-x+y+1/3, -x+2/3, z+2/3'
'y+1/3, x+2/3, -z+7/6'
'x-y+1/3, -y+2/3, -z+7/6'
'-x+1/3, -x+y+2/3, -z+7/6'
'-x, -y, -z'
'y, -x+y, -z'
'x-y, x, -z'
'-y, -x, z-1/2'
'-x+y, y, z-1/2'
'x, x-y, z-1/2'
'-x+2/3, -y+1/3, -z+1/3'
'y+2/3, -x+y+1/3, -z+1/3'
'x-y+2/3, x+1/3, -z+1/3'
'-y+2/3, -x+1/3, z-1/6'
'-x+y+2/3, y+1/3, z-1/6'
'x+2/3, x-y+1/3, z-1/6'
'-x+1/3, -y+2/3, -z+2/3'
'y+1/3, -x+y+2/3, -z+2/3'
'x-y+1/3, x+2/3, -z+2/3'
'-y+1/3, -x+2/3, z+1/6'
'-x+y+1/3, y+2/3, z+1/6'
'x+1/3, x-y+2/3, z+1/6'

loop_
_atom_site_label
_atom_site_type_symbol
_atom_site_fract_x
_atom_site_fract_y
_atom_site_fract_z
_atom_site_U_iso_or_equiv
_atom_site_adp_type
_atom_site_occupancy
_atom_site_symmetry_multiplicity
_atom_site_calc_flag
_atom_site_refinement_flags
_atom_site_disorder_assembly
_atom_site_disorder_group
Ni1 Ni 0.629358(18) 0.706455(18) 0.997467(19) 0.00839(12) Uani 1 1 d . . .
S1 S 0.58255(4) 0.81477(4) 0.82565(4) 0.01487(18) Uani 1 1 d . . .
S2 S 0.57810(4) 0.72844(4) 0.69893(4) 0.01795(19) Uani 1 1 d . . .
O2 O 0.62574(11) 0.87166(10) 0.67403(12) 0.0139(4) Uani 1 1 d . . .
O1 O 0.58408(11) 0.84356(10) 0.56104(12) 0.0135(4) Uani 1 1 d . . .
N2 N 0.59150(12) 0.71514(12) 0.83970(14) 0.0110(5) Uani 1 1 d . . .
N1 N 0.59766(12) 0.74007(12) 0.90937(13) 0.0108(5) Uani 1 1 d . . .
C4 C 0.58828(15) 0.83416(15) 0.62773(17) 0.0127(6) Uani 1 1 d . . .
C3 C 0.53990(15) 0.76747(15) 0.65659(16) 0.0150(6) Uani 1 1 d . . .
H3A H 0.5138 0.7417 0.6163 0.018 Uiso 1 1 calc R . .
H3B H 0.5123 0.7713 0.6919 0.018 Uiso 1 1 calc R . .
C2 C 0.58346(15) 0.74914(15) 0.79052(16) 0.0133(6) Uani 1 1 d . . .
C1 C 0.59286(15) 0.79078(15) 0.90986(16) 0.0134(6) Uani 1 1 d . . .
H1A H 0.5949 0.8124 0.9526 0.016 Uiso 1 1 calc R . .
N3 N 0.6667 0.68086(14) 1.0833 0.0097(7) Uani 1 2 d S . .
N6 N 0.66002(15) 0.6667 0.9167 0.0125(7) Uani 1 2 d S . .
N4 N 0.6667 0.63190(19) 1.0833 0.0403(14) Uani 1 2 d S . .
N7 N 0.7160(3) 0.6940(3) 0.8988(3) 0.0201(12) Uani 0.50 1 d P . .
N5 N 0.6797(3) 0.5917(3) 1.0626(4) 0.0255(14) Uani 0.50 1 d P . .
N8 N 0.7690(3) 0.7183(4) 0.8829(4) 0.0363(17) Uani 0.50 1 d P . .
O1W O 0.45743(15) 0.77050(15) 0.49019(17) 0.0363(7) Uiso 1 1 d . . .
O2W O 0.4230(2) 0.7415(2) 0.7760(2) 0.0689(12) Uiso 1 1 d . . .
O3W O 0.3333 0.6667 0.6667 0.096(4) Uiso 1 6 d S . .

loop_
_atom_site_aniso_label
_atom_site_aniso_U_11
_atom_site_aniso_U_22
_atom_site_aniso_U_33
_atom_site_aniso_U_23
_atom_site_aniso_U_13
_atom_site_aniso_U_12
Ni1 0.0109(2) 0.00907(19) 0.00504(19) -0.00068(13) -0.00051(13) 0.00484(15)
S1 0.0234(4) 0.0129(4) 0.0106(4) -0.0002(3) -0.0017(3) 0.0108(3)
S2 0.0338(5) 0.0146(4) 0.0076(3) -0.0002(3) -0.0018(3) 0.0137(3)
O2 0.0131(10) 0.0110(10) 0.0134(11) 0.0005(8) -0.0013(8) 0.0031(9)
O1 0.0189(11) 0.0118(10) 0.0106(10) 0.0019(8) 0.0018(8) 0.0083(9)
N2 0.0140(12) 0.0083(11) 0.0089(11) 0.0001(9) 0.0015(9) 0.0042(10)
N1 0.0152(12) 0.0104(12) 0.0061(11) -0.0006(9) -0.0012(9) 0.0058(10)
C4 0.0142(14) 0.0127(14) 0.0120(14) 0.0016(11) -0.0002(11) 0.0073(12)
C3 0.0195(15) 0.0134(14) 0.0087(13) 0.0003(11) -0.0068(12) 0.0055(13)
C2 0.0165(15) 0.0117(14) 0.0103(14) -0.0014(11) -0.0019(11) 0.0060(12)
C1 0.0182(15) 0.0128(14) 0.0088(13) 0.0000(11) -0.0007(11) 0.0075(12)
N3 0.0136(17) 0.0097(12) 0.0071(16) -0.0011(6) -0.0022(13) 0.0068(8)
N6 0.0143(13) 0.0180(18) 0.0064(16) -0.0047(13) -0.0023(7) 0.0090(9)
N4 0.040(3) 0.0221(16) 0.065(4) -0.0215(14) -0.043(3) 0.0202(15)
N7 0.012(3) 0.035(3) 0.011(3) -0.009(2) -0.001(2) 0.010(2)
N5 0.024(4) 0.021(3) 0.037(4) -0.009(2) -0.010(3) 0.016(3)
N8 0.022(3) 0.056(5) 0.027(4) -0.012(3) 0.000(3) 0.017(3)

loop_
_atom_type_symbol
_atom_type_description
_atom_type_scat_dispersion_real
_atom_type_scat_dispersion_imag
_atom_type_scat_source
C C 0.0033 0.0016 'International Tables Vol C Tables 4.2.6.8 and 6.1.1.4'
H H 0.0000 0.0000 'International Tables Vol C Tables 4.2.6.8 and 6.1.1.4'
N N 0.0061 0.0033 'International Tables Vol C Tables 4.2.6.8 and 6.1.1.4'
O O 0.0106 0.0060 'International Tables Vol C Tables 4.2.6.8 and 6.1.1.4'
S S 0.1246 0.1234 'International Tables Vol C Tables 4.2.6.8 and 6.1.1.4'
Ni Ni 0.3393 1.1124 'International Tables Vol C Tables 4.2.6.8 and 6.1.1.4'

loop_
_geom_angle_atom_site_label_1
_geom_angle_atom_site_label_2
_geom_angle_atom_site_label_3
_geom_angle
_geom_angle_site_symmetry_1
_geom_angle_site_symmetry_3
_geom_angle_publ_flag
O1 Ni1 O2 90.22(9) 24_566 31_666 ?
O1 Ni1 N3 95.57(9) 24_566 . ?
O2 Ni1 N3 91.88(9) 31_666 . ?
O1 Ni1 N6 167.83(11) 24_566 . ?
O2 Ni1 N6 95.59(8) 31_666 . ?
N3 Ni1 N6 94.92(9) . . ?
O1 Ni1 N1 84.39(9) 24_566 . ?
O2 Ni1 N1 83.52(9) 31_666 . ?
N3 Ni1 N1 175.39(9) . . ?
N6 Ni1 N1 85.65(9) . . ?
O1 Ni1 N2 88.15(10) 24_566 11_566 ?
O2 Ni1 N2 173.35(9) 31_666 11_566 ?
N3 Ni1 N2 94.70(9) . 11_566 ?
N6 Ni1 N2 84.85(9) . 11_566 ?
N1 Ni1 N2 89.90(10) . 11_566 ?
C1 S1 C2 87.02(15) . . ?
C2 S2 C3 104.23(15) . . ?
C4 O2 Ni1 134.3(2) . 31_666 ?
C4 O1 Ni1 132.2(2) . 24_565 ?
C2 N2 N1 112.0(2) . . ?
C2 N2 Ni1 133.2(2) . 11_566 ?
N1 N2 Ni1 114.53(18) . 11_566 ?
C1 N1 N2 112.4(2) . . ?
C1 N1 Ni1 125.8(2) . . ?
N2 N1 Ni1 120.70(19) . . ?
O2 C4 O1 128.7(3) . . ?
O2 C4 C3 115.6(3) . . ?
O1 C4 C3 115.8(3) . . ?
C4 C3 S2 112.2(2) . . ?
C4 C3 H3A 109.2 . . ?
S2 C3 H3A 109.2 . . ?
C4 C3 H3B 109.2 . . ?
S2 C3 H3B 109.2 . . ?
H3A C3 H3B 107.9 . . ?
N2 C2 S1 113.9(2) . . ?
N2 C2 S2 119.8(2) . . ?
S1 C2 S2 126.31(18) . . ?
N1 C1 S1 114.7(2) . . ?
N1 C1 H1A 122.7 . . ?
S1 C1 H1A 122.7 . . ?
N4 N3 Ni1 121.50(8) . 18_656 ?
N4 N3 Ni1 121.51(8) . . ?
Ni1 N3 Ni1 116.99(17) 18_656 . ?
N7 N6 N7 65.4(6) 11_566 . ?
N7 N6 Ni1 119.5(3) 11_566 . ?
N7 N6 Ni1 119.6(3) . . ?
N7 N6 Ni1 119.6(3) 11_566 11_566 ?
N7 N6 Ni1 119.5(3) . 11_566 ?
Ni1 N6 Ni1 108.21(17) . 11_566 ?
N3 N4 N5 157.6(3) . . ?
N3 N4 N5 157.6(3) . 18_656 ?
N5 N4 N5 44.7(6) . 18_656 ?
N8 N7 N6 178.0(8) . . ?
N8 N7 N7 120.7(5) . 11_566 ?
N6 N7 N7 57.3(3) . 11_566 ?
N5 N5 N4 67.6(3) 18_656 . ?

loop_
_geom_bond_atom_site_label_1
_geom_bond_atom_site_label_2
_geom_bond_distance
_geom_bond_site_symmetry_2
_geom_bond_publ_flag
Ni1 O1 2.042(2) 24_566 ?
Ni1 O2 2.043(2) 31_666 ?
Ni1 N3 2.0613(19) . ?
Ni1 N6 2.099(2) . ?
Ni1 N1 2.120(3) . ?
Ni1 N2 2.126(3) 11_566 ?
S1 C1 1.711(3) . ?
S1 C2 1.732(3) . ?
S2 C2 1.736(3) . ?
S2 C3 1.803(3) . ?
O2 C4 1.245(4) . ?
O2 Ni1 2.043(2) 31_666 ?
O1 C4 1.255(4) . ?
O1 Ni1 2.042(2) 24_565 ?
N2 C2 1.302(4) . ?
N2 N1 1.388(3) . ?
N2 Ni1 2.126(3) 11_566 ?
N1 C1 1.297(4) . ?
C4 C3 1.546(4) . ?
C3 H3A 0.9700 . ?
C3 H3B 0.9700 . ?
C1 H1A 0.9300 . ?
N3 N4 1.192(6) . ?
N3 Ni1 2.0612(19) 18_656 ?
N6 N7 1.224(6) 11_566 ?
N6 N7 1.224(6) . ?
N6 Ni1 2.099(2) 11_566 ?
N4 N5 1.230(7) . ?
N4 N5 1.230(7) 18_656 ?
N7 N8 1.156(9) . ?
N7 N7 1.323(13) 11_566 ?
N5 N5 0.936(13) 18_656 ?
